data_4065380
loop_
_publ_author_name
'Bichler, Bernhard'
'Veiros, Luis F.'
'\"Oztopcu, \"Ozg\"ur'
'Puchberger, Michael'
'Mereiter, Kurt'
'Matsubara, Kouki'
'Kirchner, Karl A.'

_publ_section_title
;
 Synthesis, Structure, Ligand Dynamics, and Catalytic Activity of Cationic
 [Pd(\h3-allyl)(\k2(E,N)-EN-chelate)]+(E = P, O, S, Se) Complexes
;
_journal_issue 21
_journal_name_full Organometallics
_journal_page_first 5928
_journal_paper_doi 10.1021/om200766y
_journal_volume 30
_journal_year 2011
_chemical_formula_moiety 'C11 H19 N2 O P'
_chemical_formula_sum 'C11 H19 N2 O P'
_chemical_formula_weight 226.25
_chemical_name_common '2b-1478 (ON-iPr) (2b)'
_chemical_name_systematic
; 
(2-Pyridylamino)diispropylphosphinoxide
;
_space_group_IT_number 15
_symmetry_cell_setting monoclinic
_symmetry_space_group_name_Hall '-C 2yc'
_symmetry_space_group_name_H-M 'C 1 2/c 1'
_atom_sites_solution_hydrogens geom
_atom_sites_solution_primary direct
_atom_sites_solution_secondary difmap
_audit_creation_method SHELXL-97
_cell_angle_alpha 90.00
_cell_angle_beta 115.9550(10)
_cell_angle_gamma 90.00
_cell_formula_units_Z 16
_cell_length_a 35.268(5)
_cell_length_b 7.6415(10)
_cell_length_c 20.441(3)
_cell_measurement_reflns_used 9929
_cell_measurement_temperature 100(2)
_cell_measurement_theta_max 30.06
_cell_measurement_theta_min 2.56
_cell_volume 4953.2(12)
_computing_cell_refinement 'Bruker SAINT'
_computing_data_collection 'Bruker APEX2'
_computing_data_reduction 'Bruker SAINT, SADABS, XPREP'
_computing_molecular_graphics 'Bruker SHELXTL'
_computing_publication_material 'Bruker SHELXTL'
_computing_structure_refinement 'SHELXL-97 (Sheldrick, 2008)'
_computing_structure_solution 'SHELXS-97 (Sheldrick, 2008)'
_diffrn_ambient_temperature 100(2)
_diffrn_measured_fraction_theta_full 0.994
_diffrn_measured_fraction_theta_max 0.994
_diffrn_measurement_device_type 'Bruker kappa APEX-II CCD'
_diffrn_measurement_method '\f and \w scans'
_diffrn_radiation_monochromator graphite
_diffrn_radiation_source 'fine-focus sealed tube'
_diffrn_radiation_type MoK\a
_diffrn_radiation_wavelength 0.71073
_diffrn_reflns_av_R_equivalents 0.0304
_diffrn_reflns_av_sigmaI/netI 0.0235
_diffrn_reflns_limit_h_max 49
_diffrn_reflns_limit_h_min -49
_diffrn_reflns_limit_k_max 10
_diffrn_reflns_limit_k_min -10
_diffrn_reflns_limit_l_max 28
_diffrn_reflns_limit_l_min -28
_diffrn_reflns_number 34991
_diffrn_reflns_theta_full 30.00
_diffrn_reflns_theta_max 30.00
_diffrn_reflns_theta_min 2.56
_exptl_absorpt_coefficient_mu 0.200
_exptl_absorpt_correction_T_max 0.93
_exptl_absorpt_correction_T_min 0.80
_exptl_absorpt_correction_type multi-scan
_exptl_absorpt_process_details 'program SADABS'
_exptl_crystal_colour colourless
_exptl_crystal_density_diffrn 1.214
_exptl_crystal_density_method 'not measured'
_exptl_crystal_description plate
_exptl_crystal_F_000 1952
_exptl_crystal_size_max 0.55
_exptl_crystal_size_mid 0.34
_exptl_crystal_size_min 0.15
_refine_diff_density_max 0.420
_refine_diff_density_min -0.310
_refine_diff_density_rms 0.047
_refine_ls_extinction_method none
_refine_ls_goodness_of_fit_ref 1.035
_refine_ls_hydrogen_treatment mixed
_refine_ls_matrix_type full
_refine_ls_number_parameters 285
_refine_ls_number_reflns 7188
_refine_ls_number_restraints 0
_refine_ls_restrained_S_all 1.035
_refine_ls_R_factor_all 0.0444
_refine_ls_R_factor_gt 0.0340
_refine_ls_shift/su_max 0.001
_refine_ls_shift/su_mean 0.000
_refine_ls_structure_factor_coef Fsqd
_refine_ls_weighting_details 'calc w=1/[\s^2^(Fo^2^)+(0.0489P)^2^+3.3086P] where P=(Fo^2^+2Fc^2^)/3'
_refine_ls_weighting_scheme calc
_refine_ls_wR_factor_gt 0.0880
_refine_ls_wR_factor_ref 0.0961
_reflns_number_gt 6011
_reflns_number_total 7188
_reflns_threshold_expression >2sigma(I)
_cod_data_source_file om200766y_si_001.cif
_cod_data_source_block 2b-1478
_cod_depositor_comments
;
The following automatic conversions were performed:

'_symmetry_cell_setting' value 'Monoclinic' changed to 'monoclinic'
according to /home/saulius/struct/CIF-dictionaries/cif_core.dic
dictionary named 'cif_core.dic' version 2.4.1 from 2010-06-29.

Automatic conversion script
Id: cif_fix_values 1715 2011-07-08 13:25:40Z adriana 
;
_cod_original_cell_volume 4953.3(11)
_cod_original_sg_symbol_H-M C2/c
_cod_database_code 4065380

loop_
_symmetry_equiv_pos_as_xyz
'x, y, z'
'-x, y, -z+1/2'
'x+1/2, y+1/2, z'
'-x+1/2, y+1/2, -z+1/2'
'-x, -y, -z'
'x, -y, z-1/2'
'-x+1/2, -y+1/2, -z'
'x+1/2, -y+1/2, z-1/2'

loop_
_atom_site_label
_atom_site_type_symbol
_atom_site_fract_x
_atom_site_fract_y
_atom_site_fract_z
_atom_site_U_iso_or_equiv
_atom_site_adp_type
_atom_site_occupancy
_atom_site_symmetry_multiplicity
_atom_site_calc_flag
_atom_site_refinement_flags
P1 P 0.237718(8) 0.09098(4) 0.085442(14) 0.01608(7) Uani 1 1 d .
O1 O 0.21829(3) 0.07229(11) 0.00446(4) 0.02272(17) Uani 1 1 d .
N1 N 0.30991(3) 0.22097(12) 0.23503(5) 0.01917(18) Uani 1 1 d .
N2 N 0.27188(3) 0.25776(12) 0.10848(5) 0.01781(17) Uani 1 1 d .
H2N H 0.2720(4) 0.3115(19) 0.0720(8) 0.021 Uiso 1 1 d .
C1 C 0.30722(3) 0.29337(13) 0.17352(5) 0.01603(18) Uani 1 1 d .
C2 C 0.33838(3) 0.40533(14) 0.17166(6) 0.0187(2) Uani 1 1 d .
H2 H 0.3358 0.4527 0.1270 0.022 Uiso 1 1 calc R
C3 C 0.37270(3) 0.44471(15) 0.23622(6) 0.0219(2) Uani 1 1 d .
H3 H 0.3941 0.5206 0.2365 0.026 Uiso 1 1 calc R
C4 C 0.37593(4) 0.37261(15) 0.30139(6) 0.0226(2) Uani 1 1 d .
H4 H 0.3991 0.3989 0.3467 0.027 Uiso 1 1 calc R
C5 C 0.34409(3) 0.26179(15) 0.29714(6) 0.0209(2) Uani 1 1 d .
H5 H 0.3464 0.2105 0.3410 0.025 Uiso 1 1 calc R
C6 C 0.26669(3) -0.10231(14) 0.13165(6) 0.0188(2) Uani 1 1 d .
H6 H 0.2808 -0.0788 0.1852 0.023 Uiso 1 1 calc R
C7 C 0.30065(4) -0.13934(17) 0.10556(7) 0.0284(2) Uani 1 1 d .
H7A H 0.3193 -0.2329 0.1352 0.043 Uiso 1 1 calc R
H7B H 0.3172 -0.0330 0.1104 0.043 Uiso 1 1 calc R
H7C H 0.2871 -0.1757 0.0544 0.043 Uiso 1 1 calc R
C8 C 0.23696(4) -0.25889(15) 0.11731(6) 0.0243(2) Uani 1 1 d .
H8A H 0.2199 -0.2724 0.0648 0.036 Uiso 1 1 calc R
H8B H 0.2184 -0.2391 0.1410 0.036 Uiso 1 1 calc R
H8C H 0.2536 -0.3653 0.1370 0.036 Uiso 1 1 calc R
C9 C 0.19678(3) 0.13717(15) 0.11442(6) 0.0206(2) Uani 1 1 d .
H9 H 0.1763 0.0379 0.0971 0.025 Uiso 1 1 calc R
C10 C 0.21177(4) 0.15098(17) 0.19661(7) 0.0266(2) Uani 1 1 d .
H10A H 0.2305 0.2523 0.2153 0.040 Uiso 1 1 calc R
H10B H 0.2271 0.0443 0.2201 0.040 Uiso 1 1 calc R
H10C H 0.1873 0.1653 0.2071 0.040 Uiso 1 1 calc R
C11 C 0.17287(4) 0.30215(18) 0.07513(8) 0.0346(3) Uani 1 1 d .
H11A H 0.1482 0.3186 0.0847 0.052 Uiso 1 1 calc R
H11B H 0.1637 0.2892 0.0227 0.052 Uiso 1 1 calc R
H11C H 0.1915 0.4040 0.0929 0.052 Uiso 1 1 calc R
P2 P 0.038131(9) 0.09272(4) 0.439824(15) 0.02063(7) Uani 1 1 d .
O2 O 0.05474(3) -0.00628(13) 0.51003(4) 0.02661(19) Uani 1 1 d .
N3 N -0.02362(3) 0.30377(14) 0.31240(5) 0.0242(2) Uani 1 1 d .
N4 N -0.01090(3) 0.15746(14) 0.41999(5) 0.0226(2) Uani 1 1 d .
H4N H -0.0226(5) 0.113(2) 0.4448(8) 0.027 Uiso 1 1 d .
C12 C -0.03789(3) 0.25323(14) 0.36021(6) 0.0191(2) Uani 1 1 d .
C13 C -0.07871(3) 0.29260(15) 0.35193(6) 0.0217(2) Uani 1 1 d .
H13 H -0.0880 0.2533 0.3865 0.026 Uiso 1 1 calc R
C14 C -0.10471(4) 0.38926(15) 0.29258(7) 0.0264(2) Uani 1 1 d .
H14 H -0.1325 0.4176 0.2855 0.032 Uiso 1 1 calc R
C15 C -0.09009(4) 0.44569(16) 0.24265(7) 0.0274(2) Uani 1 1 d .
H15 H -0.1074 0.5140 0.2015 0.033 Uiso 1 1 calc R
C16 C -0.04984(4) 0.39890(16) 0.25507(6) 0.0256(2) Uani 1 1 d .
H16 H -0.0399 0.4362 0.2210 0.031 Uiso 1 1 calc R
C17 C 0.06794(4) 0.29149(18) 0.44665(6) 0.0280(3) Uani 1 1 d .
H17 H 0.0549 0.3525 0.3985 0.034 Uiso 1 1 calc R
C18 C 0.06418(5) 0.4122(2) 0.50387(9) 0.0417(3) Uani 1 1 d .
H18A H 0.0759 0.3530 0.5512 0.063 Uiso 1 1 calc R
H18B H 0.0344 0.4399 0.4892 0.063 Uiso 1 1 calc R
H18C H 0.0799 0.5206 0.5077 0.063 Uiso 1 1 calc R
C19 C 0.11410(5) 0.2568(3) 0.46545(12) 0.0556(5) Uani 1 1 d .
H19A H 0.1294 0.3681 0.4751 0.083 Uiso 1 1 calc R
H19B H 0.1161 0.1976 0.4246 0.083 Uiso 1 1 calc R
H19C H 0.1265 0.1824 0.5088 0.083 Uiso 1 1 calc R
C20 C 0.03562(4) -0.04458(18) 0.36513(7) 0.0288(3) Uani 1 1 d .
H20 H 0.0321 0.0317 0.3231 0.035 Uiso 1 1 calc R
C21 C -0.00214(5) -0.1664(2) 0.34196(10) 0.0464(4) Uani 1 1 d .
H21A H -0.0014 -0.2516 0.3067 0.070 Uiso 1 1 calc R
H21B H -0.0282 -0.0979 0.3196 0.070 Uiso 1 1 calc R
H21C H -0.0012 -0.2282 0.3847 0.070 Uiso 1 1 calc R
C22 C 0.07603(5) -0.1530(2) 0.38808(10) 0.0428(3) Uani 1 1 d .
H22A H 0.0795 -0.2291 0.4289 0.064 Uiso 1 1 calc R
H22B H 0.1003 -0.0743 0.4030 0.064 Uiso 1 1 calc R
H22C H 0.0741 -0.2248 0.3470 0.064 Uiso 1 1 calc R

loop_
_atom_site_aniso_label
_atom_site_aniso_U_11
_atom_site_aniso_U_22
_atom_site_aniso_U_33
_atom_site_aniso_U_23
_atom_site_aniso_U_13
_atom_site_aniso_U_12
P1 0.01616(13) 0.01672(13) 0.01454(12) 0.00084(9) 0.00595(10) -0.00275(9)
O1 0.0246(4) 0.0248(4) 0.0154(4) 0.0010(3) 0.0056(3) -0.0084(3)
N1 0.0180(4) 0.0220(4) 0.0167(4) -0.0006(3) 0.0069(3) -0.0013(3)
N2 0.0170(4) 0.0196(4) 0.0150(4) 0.0019(3) 0.0053(3) -0.0043(3)
C1 0.0146(4) 0.0156(4) 0.0174(4) -0.0017(3) 0.0065(4) 0.0006(3)
C2 0.0173(5) 0.0188(5) 0.0199(5) -0.0008(4) 0.0081(4) -0.0010(4)
C3 0.0168(5) 0.0219(5) 0.0247(5) -0.0030(4) 0.0070(4) -0.0034(4)
C4 0.0185(5) 0.0243(5) 0.0200(5) -0.0034(4) 0.0038(4) 0.0003(4)
C5 0.0209(5) 0.0234(5) 0.0168(5) -0.0007(4) 0.0068(4) 0.0018(4)
C6 0.0214(5) 0.0172(5) 0.0179(5) 0.0000(4) 0.0086(4) -0.0002(4)
C7 0.0258(6) 0.0282(6) 0.0345(6) -0.0026(5) 0.0163(5) 0.0023(5)
C8 0.0316(6) 0.0175(5) 0.0256(5) -0.0005(4) 0.0142(5) -0.0033(4)
C9 0.0170(5) 0.0190(5) 0.0261(5) -0.0003(4) 0.0098(4) -0.0027(4)
C10 0.0261(6) 0.0300(6) 0.0297(6) -0.0064(5) 0.0178(5) -0.0029(5)
C11 0.0225(6) 0.0318(7) 0.0495(8) 0.0102(6) 0.0157(6) 0.0073(5)
P2 0.01441(13) 0.03005(16) 0.01852(13) 0.00354(10) 0.00822(10) -0.00040(10)
O2 0.0182(4) 0.0389(5) 0.0237(4) 0.0099(4) 0.0101(3) 0.0019(3)
N3 0.0189(4) 0.0328(5) 0.0216(4) 0.0040(4) 0.0096(4) 0.0007(4)
N4 0.0164(4) 0.0333(5) 0.0209(4) 0.0056(4) 0.0105(4) 0.0018(4)
C12 0.0171(5) 0.0202(5) 0.0197(5) -0.0020(4) 0.0077(4) -0.0017(4)
C13 0.0206(5) 0.0199(5) 0.0276(5) -0.0023(4) 0.0133(4) 0.0000(4)
C14 0.0197(5) 0.0211(5) 0.0383(7) 0.0005(5) 0.0126(5) 0.0035(4)
C15 0.0230(6) 0.0231(6) 0.0314(6) 0.0055(5) 0.0075(5) 0.0008(4)
C16 0.0233(5) 0.0288(6) 0.0233(5) 0.0040(4) 0.0090(4) -0.0015(4)
C17 0.0211(5) 0.0382(7) 0.0218(5) 0.0046(5) 0.0068(4) -0.0076(5)
C18 0.0430(8) 0.0356(8) 0.0458(8) -0.0059(6) 0.0187(7) -0.0091(6)
C19 0.0244(7) 0.0626(11) 0.0807(13) -0.0174(10) 0.0238(8) -0.0165(7)
C20 0.0288(6) 0.0338(6) 0.0271(6) 0.0013(5) 0.0154(5) 0.0042(5)
C21 0.0346(8) 0.0472(9) 0.0547(10) -0.0200(7) 0.0170(7) -0.0071(7)
C22 0.0360(7) 0.0436(8) 0.0589(10) 0.0009(7) 0.0301(7) 0.0087(6)

loop_
_atom_type_symbol
_atom_type_description
_atom_type_scat_dispersion_real
_atom_type_scat_dispersion_imag
_atom_type_scat_source
C C 0.0033 0.0016 'International Tables Vol C Tables 4.2.6.8 and 6.1.1.4'
H H 0.0000 0.0000 'International Tables Vol C Tables 4.2.6.8 and 6.1.1.4'
N N 0.0061 0.0033 'International Tables Vol C Tables 4.2.6.8 and 6.1.1.4'
O O 0.0106 0.0060 'International Tables Vol C Tables 4.2.6.8 and 6.1.1.4'
P P 0.1023 0.0942 'International Tables Vol C Tables 4.2.6.8 and 6.1.1.4'

loop_
_geom_angle_atom_site_label_1
_geom_angle_atom_site_label_2
_geom_angle_atom_site_label_3
_geom_angle
O1 P1 N2 107.99(5)
O1 P1 C6 112.35(5)
N2 P1 C6 107.59(5)
O1 P1 C9 109.55(5)
N2 P1 C9 109.68(5)
C6 P1 C9 109.62(5)
C1 N1 C5 117.08(9)
C1 N2 P1 130.53(8)
C1 N2 H2N 113.3(10)
P1 N2 H2N 113.5(10)
N1 C1 N2 118.78(9)
N1 C1 C2 122.80(9)
N2 C1 C2 118.42(9)
C3 C2 C1 118.45(10)
C3 C2 H2 120.8
C1 C2 H2 120.8
C2 C3 C4 119.80(10)
C2 C3 H3 120.1
C4 C3 H3 120.1
C5 C4 C3 117.21(10)
C5 C4 H4 121.4
C3 C4 H4 121.4
N1 C5 C4 124.64(10)
N1 C5 H5 117.7
C4 C5 H5 117.7
C8 C6 C7 111.24(9)
C8 C6 P1 110.77(8)
C7 C6 P1 108.50(8)
C8 C6 H6 108.8
C7 C6 H6 108.8
P1 C6 H6 108.8
C6 C7 H7A 109.5
C6 C7 H7B 109.5
H7A C7 H7B 109.5
C6 C7 H7C 109.5
H7A C7 H7C 109.5
H7B C7 H7C 109.5
C6 C8 H8A 109.5
C6 C8 H8B 109.5
H8A C8 H8B 109.5
C6 C8 H8C 109.5
H8A C8 H8C 109.5
H8B C8 H8C 109.5
C10 C9 C11 111.43(11)
C10 C9 P1 115.44(8)
C11 C9 P1 108.77(8)
C10 C9 H9 106.9
C11 C9 H9 106.9
P1 C9 H9 106.9
C9 C10 H10A 109.5
C9 C10 H10B 109.5
H10A C10 H10B 109.5
C9 C10 H10C 109.5
H10A C10 H10C 109.5
H10B C10 H10C 109.5
C9 C11 H11A 109.5
C9 C11 H11B 109.5
H11A C11 H11B 109.5
C9 C11 H11C 109.5
H11A C11 H11C 109.5
H11B C11 H11C 109.5
O2 P2 N4 108.17(5)
O2 P2 C17 112.23(5)
N4 P2 C17 105.90(6)
O2 P2 C20 111.56(6)
N4 P2 C20 107.57(6)
C17 P2 C20 111.09(6)
C12 N3 C16 117.24(10)
C12 N4 P2 127.58(8)
C12 N4 H4N 114.2(10)
P2 N4 H4N 117.3(10)
N3 C12 N4 117.68(10)
N3 C12 C13 122.89(10)
N4 C12 C13 119.42(10)
C14 C13 C12 118.30(11)
C14 C13 H13 120.9
C12 C13 H13 120.9
C13 C14 C15 119.61(11)
C13 C14 H14 120.2
C15 C14 H14 120.2
C16 C15 C14 117.76(11)
C16 C15 H15 121.1
C14 C15 H15 121.1
N3 C16 C15 124.20(11)
N3 C16 H16 117.9
C15 C16 H16 117.9
C19 C17 C18 110.51(12)
C19 C17 P2 113.10(11)
C18 C17 P2 108.64(9)
C19 C17 H17 108.2
C18 C17 H17 108.2
P2 C17 H17 108.1
C17 C18 H18A 109.5
C17 C18 H18B 109.5
H18A C18 H18B 109.5
C17 C18 H18C 109.5
H18A C18 H18C 109.5
H18B C18 H18C 109.5
C17 C19 H19A 109.5
C17 C19 H19B 109.5
H19A C19 H19B 109.5
C17 C19 H19C 109.5
H19A C19 H19C 109.5
H19B C19 H19C 109.5
C21 C20 C22 109.54(13)
C21 C20 P2 109.16(9)
C22 C20 P2 110.90(10)
C21 C20 H20 109.1
C22 C20 H20 109.1
P2 C20 H20 109.1
C20 C21 H21A 109.5
C20 C21 H21B 109.5
H21A C21 H21B 109.5
C20 C21 H21C 109.5
H21A C21 H21C 109.5
H21B C21 H21C 109.5
C20 C22 H22A 109.5
C20 C22 H22B 109.5
H22A C22 H22B 109.5
C20 C22 H22C 109.5
H22A C22 H22C 109.5
H22B C22 H22C 109.5

loop_
_geom_bond_atom_site_label_1
_geom_bond_atom_site_label_2
_geom_bond_distance
P1 O1 1.4958(8)
P1 N2 1.6736(9)
P1 C6 1.8092(11)
P1 C9 1.8189(11)
N1 C1 1.3385(14)
N1 C5 1.3500(14)
N2 C1 1.3944(13)
N2 H2N 0.853(15)
C1 C2 1.4063(14)
C2 C3 1.3781(15)
C2 H2 0.9500
C3 C4 1.3994(16)
C3 H3 0.9500
C4 C5 1.3787(16)
C4 H4 0.9500
C5 H5 0.9500
C6 C8 1.5324(15)
C6 C7 1.5355(16)
C6 H6 1.0000
C7 H7A 0.9800
C7 H7B 0.9800
C7 H7C 0.9800
C8 H8A 0.9800
C8 H8B 0.9800
C8 H8C 0.9800
C9 C10 1.5284(16)
C9 C11 1.5339(17)
C9 H9 1.0000
C10 H10A 0.9800
C10 H10B 0.9800
C10 H10C 0.9800
C11 H11A 0.9800
C11 H11B 0.9800
C11 H11C 0.9800
P2 O2 1.4964(9)
P2 N4 1.6691(10)
P2 C17 1.8176(13)
P2 C20 1.8225(13)
N3 C12 1.3372(14)
N3 C16 1.3448(15)
N4 C12 1.3844(14)
N4 H4N 0.853(16)
C12 C13 1.4068(15)
C13 C14 1.3727(17)
C13 H13 0.9500
C14 C15 1.3979(18)
C14 H14 0.9500
C15 C16 1.3754(17)
C15 H15 0.9500
C16 H16 0.9500
C17 C19 1.523(2)
C17 C18 1.540(2)
C17 H17 1.0000
C18 H18A 0.9800
C18 H18B 0.9800
C18 H18C 0.9800
C19 H19A 0.9800
C19 H19B 0.9800
C19 H19C 0.9800
C20 C21 1.521(2)
C20 C22 1.5338(19)
C20 H20 1.0000
C21 H21A 0.9800
C21 H21B 0.9800
C21 H21C 0.9800
C22 H22A 0.9800
C22 H22B 0.9800
C22 H22C 0.9800

loop_
_geom_hbond_atom_site_label_D
_geom_hbond_atom_site_label_H
_geom_hbond_atom_site_label_A
_geom_hbond_distance_DH
_geom_hbond_distance_HA
_geom_hbond_distance_DA
_geom_hbond_angle_DHA
_geom_hbond_site_symmetry_A
N2 H2N O1 0.853(15) 1.953(15) 2.7995(12) 171.1(14) 7
N4 H4N O2 0.853(16) 1.928(16) 2.7761(13) 173.1(15) 5_556

loop_
_geom_torsion_atom_site_label_1
_geom_torsion_atom_site_label_2
_geom_torsion_atom_site_label_3
_geom_torsion_atom_site_label_4
_geom_torsion
O1 P1 N2 C1 -155.63(10)
C6 P1 N2 C1 -34.13(11)
C9 P1 N2 C1 85.05(11)
C5 N1 C1 N2 -178.46(10)
C5 N1 C1 C2 0.98(15)
P1 N2 C1 N1 -22.20(15)
P1 N2 C1 C2 158.33(9)
N1 C1 C2 C3 -1.34(16)
N2 C1 C2 C3 178.11(10)
C1 C2 C3 C4 0.38(16)
C2 C3 C4 C5 0.81(17)
C1 N1 C5 C4 0.34(17)
C3 C4 C5 N1 -1.23(17)
O1 P1 C6 C8 -65.05(9)
N2 P1 C6 C8 176.22(7)
C9 P1 C6 C8 57.00(9)
O1 P1 C6 C7 57.32(9)
N2 P1 C6 C7 -61.41(9)
C9 P1 C6 C7 179.37(8)
O1 P1 C9 C10 177.18(8)
N2 P1 C9 C10 -64.46(10)
C6 P1 C9 C10 53.46(10)
O1 P1 C9 C11 -56.75(10)
N2 P1 C9 C11 61.61(9)
C6 P1 C9 C11 179.54(8)
O2 P2 N4 C12 179.72(10)
C17 P2 N4 C12 59.22(12)
C20 P2 N4 C12 -59.63(12)
C16 N3 C12 N4 -179.05(11)
C16 N3 C12 C13 1.21(17)
P2 N4 C12 N3 -1.08(16)
P2 N4 C12 C13 178.67(9)
N3 C12 C13 C14 -0.92(17)
N4 C12 C13 C14 179.34(11)
C12 C13 C14 C15 -0.16(17)
C13 C14 C15 C16 0.86(18)
C12 N3 C16 C15 -0.44(18)
C14 C15 C16 N3 -0.6(2)
O2 P2 C17 C19 61.60(12)
N4 P2 C17 C19 179.42(11)
C20 P2 C17 C19 -64.07(12)
O2 P2 C17 C18 -61.49(11)
N4 P2 C17 C18 56.34(10)
C20 P2 C17 C18 172.84(9)
O2 P2 C20 C21 76.20(11)
N4 P2 C20 C21 -42.28(12)
C17 P2 C20 C21 -157.76(10)
O2 P2 C20 C22 -44.58(11)
N4 P2 C20 C22 -163.06(10)
C17 P2 C20 C22 81.46(11)
